data_4350819
loop_
_publ_author_name
'Dietrich, Christian'
'Weber, Dominik A.'
'Culver, Sean'
'Senyshyn, Anatoliy'
'Sedlmaier, Stefan J.'
'Indris, Sylvio'
'Janek, J\"urgen'
'Zeier, Wolfgang G.'

_publ_section_title
;
 Synthesis, Structural Characterization, and Lithium Ion Conductivity of
 the Lithium Thiophosphate Li2P2S6
;
_journal_issue 11
_journal_name_full 'Inorganic Chemistry'
_journal_page_first 6681
_journal_page_last 6687
_journal_paper_doi 10.1021/acs.inorgchem.7b00751
_journal_volume 56
_journal_year 2017
_chemical_formula_structural 'Li2 (P2 S6)'
_chemical_formula_sum 'Li2 P2 S6'
_chemical_formula_weight 268.190
_chemical_name_common 'Dilithium di-\m-sulfido-bis(disulfidophosphate(V))'
_space_group_IT_number 12
_space_group_name_Hall '-C 2y'
_space_group_name_H-M_alt 'C 1 2/m 1'
_cell_angle_alpha 90.000000
_cell_angle_beta 125.5717(14)
_cell_angle_gamma 90.000000
_cell_formula_units_Z 2
_cell_length_a 11.1156(9)
_cell_length_b 7.0070(7)
_cell_length_c 6.5251(5)
_cell_volume 413.38(6)
_cod_data_source_file Li2P2S6.cif
_cod_data_source_block 1
_cod_original_cell_volume 413.380
_cod_original_sg_symbol_H-M 'C 2/m'
_cod_database_code 4350819

loop_
_space_group_symop_operation_xyz
'x, y, z'
'-x, -y, -z'
'-x, y, -z'
'x, -y, z'
'x+1/2, y+1/2, z'
'-x+1/2, -y+1/2, -z'
'-x+1/2, y+1/2, -z'
'x+1/2, -y+1/2, z'

loop_
_atom_site_label
_atom_site_occupancy
_atom_site_fract_x
_atom_site_fract_y
_atom_site_fract_z
_atom_site_adp_type
_atom_site_U_iso_or_equiv
_atom_site_type_symbol
Li1 1.0 0.000000 0.2407(8) 0.000000 Uiso 0.047(4) Li
P1 1.0 0.6539(2) 0.500000 0.5806(4) Uiso 0.016(1) P
S1 1.0 0.500000 0.2788(4) 0.500000 Uiso 0.025(2) S
S2 1.0 0.6978(4) 0.500000 0.3261(5) Uiso 0.023(2) S
S3 1.0 0.3192(4) 0.000000 0.9385(7) Uiso 0.026(2) S
